data_4078328
loop_
_publ_author_name
'Tejel, Cristina'
'Villoro, Jos\'e M.'
'Ciriano, Miguel A.'
'L\'opez, Jos\'e A.'
'Eguiz\'abal, Eduardo'
'Lahoz, Fernando J.'
'Bakhmutov, Vladimir I.'
'Oro, Luis A.'

_publ_section_title
;
 Dynamic Behavior, Redistribution Reactions, and Intermetallic Distances
 of Dinuclear Bis(\m-pyrazolato)rhodium(I) Complexes
;
_journal_issue 13
_journal_name_full Organometallics
_journal_page_first 2967
_journal_paper_doi 10.1021/om960005y
_journal_volume 15
_journal_year 1996
_chemical_formula_structural '[Rh(\m-pz)(C~2~H~4~)~2~]~2~'
_chemical_formula_sum 'C18 H30 N4 Rh2'
_chemical_formula_weight 508.28
_space_group_IT_number 113
_symmetry_cell_setting tetragonal
_symmetry_space_group_name_Hall 'P -4 2ab'
_symmetry_space_group_name_H-M 'P -4 21 m'
_atom_sites_solution_hydrogens difmap
_atom_sites_solution_primary direct
_atom_sites_solution_secondary difmap
_cell_angle_alpha 90.00
_cell_angle_beta 90.00
_cell_angle_gamma 90.00
_cell_formula_units_Z 2
_cell_length_a 11.1652(4)
_cell_length_b 11.1652(4)
_cell_length_c 8.0783(4)
_cell_measurement_reflns_used 50
_cell_measurement_temperature 293(2)
_cell_measurement_theta_max 17.5
_cell_measurement_theta_min 10
_cell_volume 1007.05(7)
_computing_cell_refinement 'XSCANS v.2.1 (Siemens)'
_computing_data_collection 'XSCANS v.2.1 (Siemens)'
_computing_data_reduction 'XSCANS v.2.1 (Siemens)'
_computing_molecular_graphics 'SHELXTL-PLUS v.4.2 (Siemens)'
_computing_structure_refinement 'SHELXL-93 (Sheldrick, 1993)'
_computing_structure_solution 'SIR92 (Giacovazzo, 1994)'
_diffrn_ambient_temperature 293(2)
_diffrn_measurement_device 'Siemens P4'
_diffrn_measurement_method '\w/2\q scans'
_diffrn_radiation_monochromator graphite
_diffrn_radiation_source 'normal focus Siemens Mo sealed tube'
_diffrn_radiation_type MoK\a
_diffrn_radiation_wavelength 0.71073
_diffrn_reflns_av_R_equivalents 0.0166
_diffrn_reflns_av_sigmaI/netI 0.0161
_diffrn_reflns_limit_h_max 15
_diffrn_reflns_limit_h_min -1
_diffrn_reflns_limit_k_max 16
_diffrn_reflns_limit_k_min -1
_diffrn_reflns_limit_l_max 11
_diffrn_reflns_limit_l_min -1
_diffrn_reflns_number 2508
_diffrn_reflns_theta_max 30.81
_diffrn_reflns_theta_min 2.52
_diffrn_standards_decay_% 1.1
_diffrn_standards_interval_count 100
_diffrn_standards_number 3
_exptl_absorpt_coefficient_mu 1.645
_exptl_absorpt_correction_T_max 0.494
_exptl_absorpt_correction_T_min 0.397
_exptl_absorpt_correction_type psi-scan
_exptl_crystal_colour red
_exptl_crystal_density_diffrn 1.676
_exptl_crystal_description 'prismatic block'
_exptl_crystal_F_000 512
_exptl_crystal_size_max 0.49
_exptl_crystal_size_mid 0.44
_exptl_crystal_size_min 0.31
_refine_diff_density_max 0.311
_refine_diff_density_min -0.300
_refine_ls_abs_structure_details 'Flack H D (1983), Acta Cryst. A39, 876-881'
_refine_ls_abs_structure_Flack -0.05(4)
_refine_ls_extinction_coef 0.0194(9)
_refine_ls_extinction_expression Fc^*^=kFc[1+0.001xFc^2^\l^3^/sin(2\q)]^-1/4^
_refine_ls_extinction_method SHELXL
_refine_ls_goodness_of_fit_all 1.070
_refine_ls_goodness_of_fit_obs 1.073
_refine_ls_matrix_type full
_refine_ls_number_parameters 78
_refine_ls_number_reflns 1120
_refine_ls_number_restraints 0
_refine_ls_restrained_S_all 1.141
_refine_ls_restrained_S_obs 1.073
_refine_ls_R_factor_all 0.0157
_refine_ls_R_factor_obs 0.0148
_refine_ls_shift/esd_max -0.002
_refine_ls_shift/esd_mean 0.000
_refine_ls_structure_factor_coef Fsqd
_refine_ls_weighting_details 'w=1/[\s^2^(Fo^2^)+(0.0244P)^2^+0.0638P] where P=(Fo^2^+2Fc^2^)/3'
_refine_ls_weighting_scheme calc
_refine_ls_wR_factor_all 0.0423
_refine_ls_wR_factor_obs 0.0395
_reflns_number_observed 1106
_reflns_number_total 1121
_reflns_observed_criterion I>2sigma(I)
_cod_data_source_file om2967.cif
_cod_data_source_block comp3
_cod_depositor_comments
;
The following automatic conversions were performed:

'_symmetry_cell_setting' value 'Tetragonal' changed to 'tetragonal'
according to /home/saulius/struct/CIF-dictionaries/cif_core.dic
dictionary named 'cif_core.dic' version 2.4.1 from 2010-06-29.

Automatic conversion script
Id: cif_fix_values 1715 2011-07-08 13:25:40Z adriana 

The following automatic conversions were performed:

'_refine_ls_weighting_scheme' value 'calc
w=1/[\s^2^(Fo^2^)+(0.0244P)^2^+0.0638P] where P=(Fo^2^+2Fc^2^)/3' was
changed to 'calc'. New tag '_refine_ls_weighting_details' was
created. The value of the new tag was set to
'w=1/[\s^2^(Fo^2^)+(0.0244P)^2^+0.0638P] where P=(Fo^2^+2Fc^2^)/3'.

Automatic conversion script
Id: cif_fix_values 3143 2015-03-26 13:38:13Z robertas 
;
_cod_original_formula_sum 'C18 H30 H0 N4 Rh2'
_cod_database_code 4078328
_refine_ls_hydrogen_treatment_special_details
;
 The hydrogen atoms were localized in a difference-Fourier map, and refined
in the subsequents full-matrix least-squares refinements with free isotopic
thermal parameters. Those ones of the pirazolate ligand were refined with
the positional parameters free, but those ones of the ethylen ligand were
refined riding on the carbon atoms.
;

loop_
_symmetry_equiv_pos_as_xyz
'x, y, z'
'-x, -y, z'
'y, -x, -z'
'-y, x, -z'
'-x+1/2, y+1/2, -z'
'x+1/2, -y+1/2, -z'
'-y+1/2, -x+1/2, z'
'y+1/2, x+1/2, z'

loop_
_atom_site_aniso_label
_atom_site_aniso_U_11
_atom_site_aniso_U_22
_atom_site_aniso_U_33
_atom_site_aniso_U_23
_atom_site_aniso_U_13
_atom_site_aniso_U_12
Rh 0.03540(8) 0.03540(8) 0.02855(10) -0.00515(5) 0.00515(5) 0.00526(6)
N 0.0300(6) 0.0320(6) 0.0322(7) 0.0003(6) -0.0010(5) 0.0023(6)
C1 0.0437(8) 0.0437(8) 0.0336(11) -0.0040(8) -0.0040(8) -0.0043(11)
C2 0.0328(7) 0.0378(8) 0.0336(8) 0.0041(7) -0.0036(7) -0.0009(7)
C3 0.0468(11) 0.0565(13) 0.0576(12) 0.0065(11) -0.0139(11) 0.0092(9)
C4 0.0717(15) 0.0489(11) 0.077(2) -0.0305(13) 0.014(2) 0.0016(12)
C5 0.125(4) 0.072(2) 0.065(2) -0.034(2) -0.030(2) 0.004(2)

loop_
_atom_site_label
_atom_site_type_symbol
_atom_site_fract_x
_atom_site_fract_y
_atom_site_fract_z
_atom_site_U_iso_or_equiv
_atom_site_thermal_displace_type
_atom_site_occupancy
_atom_site_calc_flag
_atom_site_refinement_flags
Rh Rh 0.598039(11) -0.098039(11) 0.52464(2) 0.03312(7) Uani 1 d S
N N 0.63063(13) 0.04359(13) 0.6864(2) 0.0314(3) Uani 1 d .
C1 C 0.6559(2) 0.1559(2) 0.9109(4) 0.0403(5) Uani 1 d S
H1 H 0.6855(28) 0.1855(28) 1.0150(62) 0.074(13) Uiso 1 d S
C2 C 0.6984(2) 0.0582(2) 0.8224(2) 0.0348(3) Uani 1 d .
C3 C 0.8002(2) -0.0242(2) 0.8622(4) 0.0536(5) Uani 1 d .
H2 H 0.8138(36) -0.0338(36) 0.9638(52) 0.092(12) Uiso 1 d .
H3 H 0.8742(32) -0.0020(35) 0.8106(43) 0.088(10) Uiso 1 d .
H4 H 0.7888(29) -0.1026(28) 0.8206(42) 0.059(8) Uiso 1 d .
C4 C 0.5875(3) -0.2774(2) 0.4286(5) 0.0658(8) Uani 1 d .
H5 H 0.6599(3) -0.2908(2) 0.3954(5) 0.080(10) Uiso 1 d R
H6 H 0.5527(3) -0.3199(2) 0.5131(5) 0.121(17) Uiso 1 d R
C5 C 0.5177(5) -0.2071(3) 0.3360(5) 0.0876(12) Uani 1 d .
H7 H 0.5528(5) -0.1714(3) 0.2381(5) 0.095(15) Uiso 1 d R
H8 H 0.4470(5) -0.1900(3) 0.3512(5) 0.112(19) Uiso 1 d R

loop_
_atom_type_symbol
_atom_type_description
_atom_type_scat_dispersion_real
_atom_type_scat_dispersion_imag
_atom_type_scat_source
C C 0.0033 0.0016 'International Tables Vol C Tables 4.2.6.8 and 6.1.1.4'
H H 0.0000 0.0000 'International Tables Vol C Tables 4.2.6.8 and 6.1.1.4'
N N 0.0061 0.0033 'International Tables Vol C Tables 4.2.6.8 and 6.1.1.4'
Rh Rh -1.1178 0.9187 'International Tables Vol C Tables 4.2.6.8 and 6.1.1.4'

loop_
_geom_angle_atom_site_label_1
_geom_angle_atom_site_label_2
_geom_angle_atom_site_label_3
_geom_angle
_geom_angle_site_symmetry_1
_geom_angle_site_symmetry_3
N Rh N 82.64(8) . 7
N Rh C5 91.7(2) . 7
N Rh C5 161.55(13) 7 7
N Rh C5 161.55(13) . .
N Rh C5 91.7(2) 7 .
C5 Rh C5 88.3(3) 7 .
N Rh C4 91.27(10) . 7
N Rh C4 160.48(11) 7 7
C5 Rh C4 36.20(14) 7 7
C5 Rh C4 99.4(2) . 7
N Rh C4 160.48(11) . .
N Rh C4 91.27(10) 7 .
C5 Rh C4 99.4(2) 7 .
C5 Rh C4 36.20(14) . .
C4 Rh C4 88.4(2) 7 .
N Rh Rh 65.59(4) . 2_655
N Rh Rh 65.59(4) 7 2_655
C5 Rh Rh 96.06(13) 7 2_655
C5 Rh Rh 96.06(13) . 2_655
C4 Rh Rh 128.30(9) 7 2_655
C4 Rh Rh 128.30(9) . 2_655
C2 N N 108.19(10) . 8_545
C2 N Rh 134.68(12) . .
N N Rh 114.41(4) 8_545 .
H1 C1 C2 127.08(15) . .
H1 C1 C2 127.08(15) . 8_545
C2 C1 C2 105.8(2) . 8_545
N C2 C1 108.9(2) . .
N C2 C3 121.9(2) . .
C1 C2 C3 129.2(2) . .
H2 C3 H4 104.6(33) . .
H2 C3 H3 107.6(33) . .
H4 C3 H3 101.6(25) . .
H2 C3 C2 115.2(30) . .
H4 C3 C2 112.9(21) . .
H3 C3 C2 113.7(21) . .
H5 C4 H6 122.5 . .
H5 C4 C5 118.3(3) . .
H6 C4 C5 118.2(3) . .
H5 C4 Rh 102.84(8) . .
H6 C4 Rh 103.68(10) . .
C5 C4 Rh 71.7(2) . .
H8 C5 H7 114.5 . .
H8 C5 C4 127.9(3) . .
H7 C5 C4 117.6(3) . .
H8 C5 Rh 99.45(14) . .
H7 C5 Rh 100.24(13) . .
C4 C5 Rh 72.1(2) . .

loop_
_geom_bond_atom_site_label_1
_geom_bond_atom_site_label_2
_geom_bond_distance
_geom_bond_site_symmetry_2
Rh N 2.0832(15) .
Rh N 2.0833(15) 7
Rh C5 2.147(3) 7
Rh C5 2.147(3) .
Rh C4 2.151(2) 7
Rh C4 2.151(2) .
Rh Rh 3.0961(4) 2_655
N C2 1.344(2) .
N N 1.374(3) 8_545
C1 H1 0.96(5) .
C1 C2 1.388(2) .
C1 C2 1.388(2) 8_545
C2 C3 1.497(3) .
C3 H2 0.84(4) .
C3 H4 0.95(3) .
C3 H3 0.96(4) .
C4 H5 0.86 .
C4 H6 0.92 .
C4 C5 1.335(5) .
C5 H8 0.82 .
C5 H7 0.97 .
